data_4134245
loop_
_publ_author_name
'Shi, Tan-Hao'
'Guo, Qing-Hui'
'Tong, Shuo'
'Wang, Mei-Xiang'

_publ_section_title
;
 Toward the synthesis of a highly strained hydrocarbon belt.
;
_journal_name_full 'Journal of the American Chemical Society'
_journal_paper_doi 10.1021/jacs.0c00112
_journal_year 2020
_chemical_formula_moiety 'C72 H72'
_chemical_formula_sum 'C72 H72'
_chemical_formula_weight 937.29
_space_group_crystal_system triclinic
_space_group_IT_number 2
_space_group_name_Hall '-P 1'
_space_group_name_H-M_alt 'P -1'
_atom_sites_solution_hydrogens geom
_audit_creation_date 2019-11-23
_audit_creation_method
;
Olex2 1.3
(compiled 2019.09.11 svn.r3662 for OlexSys, GUI svn.r5938)
;
_cell_angle_alpha 75.021(2)
_cell_angle_beta 88.6030(10)
_cell_angle_gamma 65.324(2)
_cell_formula_units_Z 2
_cell_length_a 14.5216(3)
_cell_length_b 15.2767(3)
_cell_length_c 17.1544(2)
_cell_measurement_reflns_used 33262
_cell_measurement_temperature 99.98(16)
_cell_measurement_theta_max 76.7390
_cell_measurement_theta_min 3.6280
_cell_volume 3325.40(12)
_computing_cell_refinement 'CrysAlisPro 1.171.39.33c (Rigaku OD, 2017)'
_computing_data_collection 'CrysAlisPro 1.171.39.33c (Rigaku OD, 2017)'
_computing_data_reduction 'CrysAlisPro 1.171.39.33c (Rigaku OD, 2017)'
_computing_molecular_graphics 'Olex2 1.3 (Dolomanov et al., 2009)'
_computing_publication_material 'Olex2 1.3 (Dolomanov et al., 2009)'
_computing_structure_refinement 'ShelXL 2018/3 (Sheldrick, 2015)'
_computing_structure_solution 'SHELXT 2018/2 (Sheldrick, 2018)'
_diffrn_ambient_environment N~2~
_diffrn_ambient_temperature 99.98(16)
_diffrn_detector 'CCD plate'
_diffrn_detector_area_resol_mean 5.2137
_diffrn_detector_type AtlasS2
_diffrn_measured_fraction_theta_full 1.000
_diffrn_measured_fraction_theta_max 0.995
_diffrn_measurement_details
;
List of Runs (angles in degrees, time in seconds):

  # Type    Start    End  Width  t~exp~   \w     \q     \k     \f   Frames
--------------------------------------------------------------------------
  1  \w    -65.00  33.00   1.00    1.00    --  -40.81  38.00-120.00   98
  2  \w    -96.00  -2.00   1.00    1.00    --  -40.81 125.00 -30.00   94
  3  \w   -115.00 -16.00   1.00    1.00    --  -40.81 -38.00  60.00   99
  4  \w    -65.00  33.00   1.00    1.00    --  -40.81  38.00  60.00   98
  5  \w    -69.00  32.00   1.00    1.00    --  -40.81  57.00 -30.00  101
  6  \w     23.00  97.00   1.00    1.00    --   40.81-125.00-150.00   74
  7  \w     36.00 140.00   1.00    2.54    --  112.00 -30.00 -90.00  104
  8  \w     30.00 109.00   1.00    2.54    --  112.00 -95.00 -30.00   79
  9  \w     36.00 145.00   1.00    2.54    --  112.00 -77.00-180.00  109
 10  \w     36.00 140.00   1.00    2.54    --  112.00 -30.00 150.00  104
 11  \w     40.00 141.00   1.00    2.54    --  112.00 -61.00 120.00  101
 12  \w     30.00 109.00   1.00    2.54    --  112.00 -95.00 120.00   79
 13  \w     40.00 141.00   1.00    2.54    --  112.00 -61.00 -90.00  101
 14  \w     36.00 116.00   1.00    2.54    --  112.00-111.00-150.00   80
 15  \w     40.00 141.00   1.00    2.54    --  112.00 -61.00  30.00  101
 16  \w     36.00 116.00   1.00    2.54    --  112.00-111.00 -60.00   80
 17  \w     36.00 140.00   1.00    2.54    --  112.00 -30.00 150.00  104
 18  \w     79.00 178.00   1.00    2.54    --  112.00  77.00   0.00   99
 19  \w     36.00 140.00   1.00    2.54    --  112.00 -30.00  30.00  104
 20  \w     36.00 116.00   1.00    2.54    --  112.00-111.00  90.00   80
 21  \w     36.00 116.00   1.00    2.54    --  112.00-111.00 120.00   80
 22  \w     30.00 109.00   1.00    2.54    --  112.00 -95.00   0.00   79
 23  \w     40.00 141.00   1.00    2.54    --  112.00 -61.00-180.00  101
 24  \w     30.00 109.00   1.00    2.54    --  112.00 -95.00 150.00   79
 25  \w     36.00 116.00   1.00    2.54    --  112.00-111.00   0.00   80
 26  \w     36.00 116.00   1.00    2.54    --  112.00-111.00  60.00   80
 27  \w     24.00 178.00   1.00    2.54    --  112.00   0.00-180.00  154
 28  \w   -117.00  -8.00   1.00    1.00    --  -40.81 -77.00  30.00  109
 29  \w   -113.00 -13.00   1.00    1.00    --  -40.81 -57.00-180.00  100
 30  \w   -113.00 -13.00   1.00    1.00    --  -40.81 -57.00 -90.00  100
 31  \w    -65.00  33.00   1.00    1.00    --  -40.81  38.00 150.00   98
 32  \w      8.00 117.00   1.00    1.00    --   40.81  77.00  30.00  109
 33  \w      8.00 117.00   1.00    1.00    --   40.81  77.00 150.00  109
 34  \w      8.00 117.00   1.00    1.00    --   40.81  77.00 -90.00  109
 35  \w     83.00 178.00   1.00    2.54    --  112.00  61.00  90.00   95
 36  \w     83.00 178.00   1.00    2.54    --  112.00  61.00 -60.00   95
 37  \w     79.00 178.00   1.00    2.54    --  112.00  77.00 120.00   99
 38  \w     83.00 178.00   1.00    2.54    --  112.00  61.00  60.00   95
 39  \w     79.00 178.00   1.00    2.54    --  112.00  77.00-180.00   99
 40  \w     83.00 178.00   1.00    2.54    --  112.00  61.00 -30.00   95
 41  \w     79.00 178.00   1.00    2.54    --  112.00  77.00 150.00   99
 42  \w     59.00 178.00   1.00    2.54    --  112.00  15.00 -60.00  119
;
_diffrn_measurement_device 'four-circle diffractometer'
_diffrn_measurement_device_type 'SuperNova, Dual, Cu at home/near, AtlasS2'
_diffrn_measurement_method '\w scans'
_diffrn_orient_matrix_type 'CrysAlisPro convention (1999,Acta A55,543-557)'
_diffrn_orient_matrix_UB_11 -0.0659584000
_diffrn_orient_matrix_UB_12 -0.0563015000
_diffrn_orient_matrix_UB_13 -0.0030343000
_diffrn_orient_matrix_UB_21 0.0862570000
_diffrn_orient_matrix_UB_22 -0.0980514000
_diffrn_orient_matrix_UB_23 0.0501932000
_diffrn_orient_matrix_UB_31 -0.0443167000
_diffrn_orient_matrix_UB_32 0.0229466000
_diffrn_orient_matrix_UB_33 0.0786945000
_diffrn_radiation_monochromator mirror
_diffrn_radiation_probe x-ray
_diffrn_radiation_type 'Cu K\a'
_diffrn_radiation_wavelength 1.54184
_diffrn_reflns_av_R_equivalents 0.0414
_diffrn_reflns_av_unetI/netI 0.0235
_diffrn_reflns_Laue_measured_fraction_full 1.000
_diffrn_reflns_Laue_measured_fraction_max 0.995
_diffrn_reflns_limit_h_max 18
_diffrn_reflns_limit_h_min -18
_diffrn_reflns_limit_k_max 19
_diffrn_reflns_limit_k_min -19
_diffrn_reflns_limit_l_max 21
_diffrn_reflns_limit_l_min -20
_diffrn_reflns_number 82933
_diffrn_reflns_point_group_measured_fraction_full 1.000
_diffrn_reflns_point_group_measured_fraction_max 0.995
_diffrn_reflns_theta_full 67.684
_diffrn_reflns_theta_max 76.862
_diffrn_reflns_theta_min 3.577
_diffrn_source 'micro-focus sealed X-ray tube'
_diffrn_source_type 'SuperNova (Cu) X-ray Source'
_exptl_absorpt_coefficient_mu 0.392
_exptl_absorpt_correction_T_max 1.00000
_exptl_absorpt_correction_T_min 0.71495
_exptl_absorpt_correction_type multi-scan
_exptl_absorpt_process_details
;
CrysAlisPro 1.171.39.33c (Rigaku Oxford Diffraction, 2017)
Empirical absorption correction using spherical harmonics,
 implemented in SCALE3 ABSPACK scaling algorithm.
;
_exptl_crystal_density_diffrn 0.936
_exptl_crystal_description block
_exptl_crystal_F_000 1008
_exptl_crystal_size_max 0.2
_exptl_crystal_size_mid 0.1
_exptl_crystal_size_min 0.1
_refine_diff_density_max 0.852
_refine_diff_density_min -0.325
_refine_diff_density_rms 0.049
_refine_ls_extinction_method none
_refine_ls_goodness_of_fit_ref 1.074
_refine_ls_hydrogen_treatment constr
_refine_ls_matrix_type full
_refine_ls_number_parameters 672
_refine_ls_number_reflns 13960
_refine_ls_number_restraints 0
_refine_ls_restrained_S_all 1.074
_refine_ls_R_factor_all 0.0680
_refine_ls_R_factor_gt 0.0614
_refine_ls_shift/su_max 0.000
_refine_ls_shift/su_mean 0.000
_refine_ls_structure_factor_coef Fsqd
_refine_ls_weighting_details 'w=1/[\s^2^(Fo^2^)+(0.0515P)^2^+3.2838P] where P=(Fo^2^+2Fc^2^)/3'
_refine_ls_weighting_scheme calc
_refine_ls_wR_factor_gt 0.1493
_refine_ls_wR_factor_ref 0.1540
_reflns_Friedel_coverage 0.000
_reflns_number_gt 12332
_reflns_number_total 13960
_reflns_threshold_expression 'I > 2\s(I)'
_cod_data_source_file ja0c00112_si_009.cif
_cod_data_source_block exp_1956_sq
_cod_database_code 4134245
_shelx_shelxl_version_number 2018/3
_shelx_space_group_comment
;
The symmetry employed for this shelxl refinement is uniquely defined
by the following loop, which should always be used as a source of
symmetry information in preference to the above space-group names.
They are only intended as comments.
;
_reflns_odcompleteness_completeness 99.97
_reflns_odcompleteness_iscentric 1
_reflns_odcompleteness_theta 64.99
_olex2_refinement_description
;
1. Fixed Uiso
 At 1.2 times of:
  All C(H) groups, All C(H,H) groups, All C(H,H,H,H) groups
 At 1.5 times of:
  All C(H,H,H) groups
2. Others
 Sof(H71C)=Sof(H71D)=Sof(C73)=Sof(H73A)=Sof(H73B)=Sof(H73C)=1-FVAR(1)
 Sof(H71A)=Sof(H71B)=Sof(C72)=Sof(H72A)=Sof(H72B)=Sof(H72C)=FVAR(1)
3.a Ternary CH refined with riding coordinates:
 C28(H28), C25(H25), C7(H7), C10(H10), C62(H62), C46(H46), C61(H61), C43(H43)
3.b Secondary CH2 refined with riding coordinates:
 C37(H37A,H37B), C55(H55A,H55B), C19(H19A,H19B), C71(H71A,H71B), C71(H71C,H71D)
3.c Aromatic/amide H refined with riding coordinates:
 C21(H21), C42(H42), C24(H24), C3(H3), C39(H39), C6(H6), C12(H12), C57(H57),
 C16(H16), C60(H60), C14(H14), C48(H48), C64(H64), C52(H52), C34(H34), C68(H68),
  C50(H50), C66(H66), C30(H30), C32(H32)
3.d Idealised Me refined as rotating group:
 C38(H38A,H38B,H38C), C17(H17A,H17B,H17C), C56(H56A,H56B,H56C), C18(H18A,H18B,
 H18C), C20(H20A,H20B,H20C), C69(H69A,H69B,H69C), C54(H54A,H54B,H54C), C53(H53A,
 H53B,H53C), C70(H70A,H70B,H70C), C36(H36A,H36B,H36C), C35(H35A,H35B,H35C),
 C72(H72A,H72B,H72C), C73(H73A,H73B,H73C)
;
_platon_squeeze_void_probe_radius 1.20
_olex2_submission_special_instructions 'No special instructions were received'
_oxdiff_exptl_absorpt_empirical_details
;
Empirical correction (ABSPACK) includes:
- Absorption correction using spherical harmonics
- Frame scaling
;
_oxdiff_exptl_absorpt_empirical_full_max 1.579
_oxdiff_exptl_absorpt_empirical_full_min 0.756

loop_
_space_group_symop_operation_xyz
'x, y, z'
'-x, -y, -z'

loop_
_atom_site_label
_atom_site_type_symbol
_atom_site_fract_x
_atom_site_fract_y
_atom_site_fract_z
_atom_site_U_iso_or_equiv
_atom_site_adp_type
_atom_site_occupancy
_atom_site_site_symmetry_order
_atom_site_calc_flag
_atom_site_refinement_flags_posn
_atom_site_refinement_flags_adp
_atom_site_refinement_flags_occupancy
_atom_site_disorder_assembly
_atom_site_disorder_group
C22 C 1.03155(12) 0.19653(12) 0.22933(10) 0.0192(3) Uani 1 1 d . . . . .
C21 C 1.02055(12) 0.20422(13) 0.30857(10) 0.0196(3) Uani 1 1 d . . . . .
H21 H 1.018676 0.151354 0.349184 0.024 Uiso 1 1 calc R U . . .
C27 C 0.93288(12) 0.26308(12) 0.07507(10) 0.0184(3) Uani 1 1 d . . . . .
C42 C 0.84928(13) 0.34032(12) 0.02465(10) 0.0186(3) Uani 1 1 d . . . . .
H42 H 0.859060 0.388025 -0.016485 0.022 Uiso 1 1 calc R U . . .
C24 C 1.04419(12) 0.35391(13) 0.18990(10) 0.0202(3) Uani 1 1 d . . . . .
H24 H 1.057651 0.401560 0.151614 0.024 Uiso 1 1 calc R U . . .
C8 C 1.01237(12) 0.29007(13) 0.32733(10) 0.0193(3) Uani 1 1 d . . . . .
C23 C 1.04515(12) 0.27072(13) 0.16926(10) 0.0186(3) Uani 1 1 d . . . . .
C28 C 1.03629(12) 0.26518(12) 0.08224(10) 0.0191(3) Uani 1 1 d . . . . .
H28 H 1.088412 0.200256 0.078888 0.023 Uiso 1 1 calc R U . . .
C2 C 0.68825(13) 0.49398(12) 0.32924(11) 0.0217(3) Uani 1 1 d . . . . .
C3 C 0.77239(13) 0.41886(12) 0.38037(10) 0.0209(3) Uani 1 1 d . . . . .
H3 H 0.763535 0.371921 0.422895 0.025 Uiso 1 1 calc R U . . .
C11 C 0.96148(13) 0.23822(13) 0.47233(10) 0.0208(3) Uani 1 1 d . . . . .
C4 C 0.86963(13) 0.41337(12) 0.36843(10) 0.0194(3) Uani 1 1 d . . . . .
C13 C 0.89869(13) 0.11283(13) 0.53005(11) 0.0232(4) Uani 1 1 d . . . . .
C9 C 1.02336(12) 0.36629(13) 0.26692(10) 0.0203(3) Uani 1 1 d . . . . .
C25 C 1.00300(13) 0.12293(12) 0.20209(10) 0.0202(3) Uani 1 1 d . . . . .
H25 H 0.971224 0.095531 0.247072 0.024 Uiso 1 1 calc R U . . .
C39 C 0.82132(13) 0.19077(13) 0.13947(10) 0.0214(3) Uani 1 1 d . . . . .
H39 H 0.812842 0.137997 0.175230 0.026 Uiso 1 1 calc R U . . .
C40 C 0.73709(13) 0.27098(13) 0.09255(11) 0.0214(3) Uani 1 1 d . . . . .
C7 C 0.96870(13) 0.32008(13) 0.40373(10) 0.0207(3) Uani 1 1 d . . . . .
H7 H 1.014095 0.342915 0.425088 0.025 Uiso 1 1 calc R U . . .
C41 C 0.75152(13) 0.34714(12) 0.03490(10) 0.0200(3) Uani 1 1 d . . . . .
C45 C 0.60966(12) 0.47076(13) 0.07603(11) 0.0223(3) Uani 1 1 d . . . . .
C1 C 0.69957(13) 0.57038(12) 0.26992(11) 0.0214(3) Uani 1 1 d . . . . .
C58 C 0.57478(12) 0.48707(13) 0.23380(11) 0.0224(3) Uani 1 1 d . . . . .
C26 C 0.91816(13) 0.18821(12) 0.13378(10) 0.0197(3) Uani 1 1 d . . . . .
C59 C 0.58668(12) 0.56394(13) 0.17542(11) 0.0223(3) Uani 1 1 d . . . . .
C6 C 0.79609(14) 0.56852(13) 0.26153(10) 0.0213(3) Uani 1 1 d . . . . .
H6 H 0.803466 0.621004 0.224366 0.026 Uiso 1 1 calc R U . . .
C12 C 0.90337(13) 0.18699(13) 0.46476(10) 0.0210(3) Uani 1 1 d . . . . .
H12 H 0.867152 0.202573 0.415340 0.025 Uiso 1 1 calc R U . . .
C5 C 0.88136(13) 0.48934(13) 0.30791(10) 0.0203(3) Uani 1 1 d . . . . .
C37 C 1.04991(13) 0.34638(14) 0.01626(10) 0.0227(3) Uani 1 1 d . . . . .
H37A H 1.005589 0.411358 0.023460 0.027 Uiso 1 1 calc R U . . .
H37B H 1.029118 0.344011 -0.036182 0.027 Uiso 1 1 calc R U . . .
C10 C 0.99062(13) 0.46629(13) 0.28683(10) 0.0216(3) Uani 1 1 d . . . . .
H10 H 1.031260 0.453736 0.336637 0.026 Uiso 1 1 calc R U . . .
C57 C 0.57446(13) 0.40555(13) 0.21174(11) 0.0238(4) Uani 1 1 d . . . . .
H57 H 0.560284 0.357714 0.249147 0.029 Uiso 1 1 calc R U . . .
C16 C 1.01559(14) 0.21333(13) 0.54680(10) 0.0237(4) Uani 1 1 d . . . . .
H16 H 1.054996 0.246586 0.552352 0.028 Uiso 1 1 calc R U . . .
C44 C 0.59515(13) 0.39522(13) 0.13427(11) 0.0230(3) Uani 1 1 d . . . . .
C60 C 0.60078(12) 0.55637(13) 0.09637(11) 0.0225(3) Uani 1 1 d . . . . .
H60 H 0.604299 0.609133 0.056681 0.027 Uiso 1 1 calc R U . . .
C62 C 0.60790(13) 0.63856(12) 0.20786(11) 0.0231(3) Uani 1 1 d . . . . .
H62 H 0.550368 0.669834 0.237692 0.028 Uiso 1 1 calc R U . . .
C46 C 0.65528(13) 0.44344(13) -0.00027(11) 0.0225(3) Uani 1 1 d . . . . .
H46 H 0.608944 0.425346 -0.026184 0.027 Uiso 1 1 calc R U . . .
C63 C 0.49851(14) 0.55562(13) 0.35549(11) 0.0264(4) Uani 1 1 d . . . . .
C61 C 0.58950(13) 0.48318(13) 0.32298(11) 0.0234(4) Uani 1 1 d . . . . .
H61 H 0.602501 0.415302 0.355070 0.028 Uiso 1 1 calc R U . . .
C43 C 0.62581(13) 0.29720(13) 0.10992(11) 0.0243(4) Uani 1 1 d . . . . .
H43 H 0.587840 0.316120 0.057239 0.029 Uiso 1 1 calc R U . . .
C47 C 0.60054(14) 0.21636(14) 0.16439(12) 0.0262(4) Uani 1 1 d . . . . .
C15 C 1.01211(14) 0.13970(13) 0.61327(11) 0.0264(4) Uani 1 1 d . . . . .
C55 C 0.67090(14) 0.52541(13) -0.06342(11) 0.0255(4) Uani 1 1 d . . . . .
H55A H 0.724477 0.537486 -0.042150 0.031 Uiso 1 1 calc R U . . .
H55B H 0.608825 0.586888 -0.073790 0.031 Uiso 1 1 calc R U . . .
C29 C 1.09187(16) 0.03295(13) 0.18561(11) 0.0303(4) Uani 1 1 d . . . . .
C14 C 0.95292(14) 0.09108(13) 0.60373(11) 0.0269(4) Uani 1 1 d . . . . .
H14 H 0.949287 0.042522 0.647774 0.032 Uiso 1 1 calc R U . . .
C19 C 1.00487(15) 0.54855(14) 0.22253(11) 0.0272(4) Uani 1 1 d . . . . .
H19A H 0.957637 0.569682 0.175191 0.033 Uiso 1 1 calc R U . . .
H19B H 1.073384 0.521868 0.206231 0.033 Uiso 1 1 calc R U . . .
C71 C 0.62027(15) 0.72254(13) 0.14428(12) 0.0276(4) Uani 1 1 d . . . . .
H71A H 0.669922 0.694091 0.108469 0.033 Uiso 0.507(6) 1 calc R U P A 1
H71B H 0.645426 0.758164 0.170905 0.033 Uiso 0.507(6) 1 calc R U P A 1
H71C H 0.561752 0.755142 0.104201 0.033 Uiso 0.493(6) 1 calc R U P A 2
H71D H 0.680032 0.693124 0.116817 0.033 Uiso 0.493(6) 1 calc R U P A 2
C48 C 0.64201(15) 0.16593(15) 0.24451(12) 0.0301(4) Uani 1 1 d . . . . .
H48 H 0.687835 0.182216 0.267685 0.036 Uiso 1 1 calc R U . . .
C64 C 0.51226(16) 0.59825(14) 0.41356(12) 0.0308(4) Uani 1 1 d . . . . .
H64 H 0.577832 0.585660 0.431057 0.037 Uiso 1 1 calc R U . . .
C52 C 0.53036(15) 0.19183(14) 0.13186(13) 0.0301(4) Uani 1 1 d . . . . .
H52 H 0.501311 0.225846 0.078903 0.036 Uiso 1 1 calc R U . . .
C38 C 1.15936(15) 0.33560(17) 0.01673(12) 0.0316(4) Uani 1 1 d . . . . .
H38A H 1.163345 0.388390 -0.025958 0.047 Uiso 1 1 calc R U . . .
H38B H 1.203553 0.272017 0.008466 0.047 Uiso 1 1 calc R U . . .
H38C H 1.179939 0.339609 0.067963 0.047 Uiso 1 1 calc R U . . .
C17 C 0.83657(15) 0.05731(15) 0.52105(13) 0.0318(4) Uani 1 1 d . . . . .
H17A H 0.782614 0.098403 0.478471 0.048 Uiso 1 1 calc R U . . .
H17B H 0.808114 0.041735 0.571019 0.048 Uiso 1 1 calc R U . . .
H17C H 0.879399 -0.003595 0.507908 0.048 Uiso 1 1 calc R U . . .
C56 C 0.69924(16) 0.49809(16) -0.14302(12) 0.0341(4) Uani 1 1 d . . . . .
H56A H 0.706201 0.552570 -0.181510 0.051 Uiso 1 1 calc R U . . .
H56B H 0.646803 0.485316 -0.164025 0.051 Uiso 1 1 calc R U . . .
H56C H 0.762534 0.439224 -0.133582 0.051 Uiso 1 1 calc R U . . .
C65 C 0.42893(17) 0.66019(15) 0.44653(13) 0.0364(5) Uani 1 1 d . . . . .
C51 C 0.50240(16) 0.11787(15) 0.17627(15) 0.0355(5) Uani 1 1 d . . . . .
C49 C 0.61545(18) 0.09111(16) 0.29041(13) 0.0357(5) Uani 1 1 d . . . . .
C34 C 1.18733(16) -0.00238(15) 0.22590(13) 0.0368(5) Uani 1 1 d . . . . .
H34 H 1.199507 0.035049 0.255932 0.044 Uiso 1 1 calc R U . . .
C68 C 0.40072(15) 0.57274(16) 0.33149(14) 0.0360(5) Uani 1 1 d . . . . .
H68 H 0.390876 0.543855 0.292781 0.043 Uiso 1 1 calc R U . . .
C18 C 1.07004(18) 0.11536(16) 0.69392(12) 0.0376(5) Uani 1 1 d . . . . .
H18A H 1.119024 0.046563 0.708460 0.056 Uiso 1 1 calc R U . . .
H18B H 1.023334 0.126261 0.734761 0.056 Uiso 1 1 calc R U . . .
H18C H 1.104533 0.157800 0.689692 0.056 Uiso 1 1 calc R U . . .
C50 C 0.54680(18) 0.06774(16) 0.25525(14) 0.0377(5) Uani 1 1 d . . . . .
H50 H 0.530047 0.017244 0.285280 0.045 Uiso 1 1 calc R U . . .
C66 C 0.33239(17) 0.67675(16) 0.42100(14) 0.0413(5) Uani 1 1 d . . . . .
H66 H 0.276654 0.718324 0.442107 0.050 Uiso 1 1 calc R U . . .
C20 C 0.98737(18) 0.63915(16) 0.25317(14) 0.0373(5) Uani 1 1 d . . . . .
H20A H 1.002194 0.686719 0.212541 0.056 Uiso 1 1 calc R U . . .
H20B H 1.031246 0.617943 0.301833 0.056 Uiso 1 1 calc R U . . .
H20C H 0.917687 0.669728 0.264382 0.056 Uiso 1 1 calc R U . . .
C67 C 0.31663(17) 0.63269(18) 0.36449(16) 0.0440(6) Uani 1 1 d . . . . .
C30 C 1.0742(2) -0.02166(16) 0.13931(13) 0.0500(7) Uani 1 1 d . . . . .
H30 H 1.010673 0.003239 0.110924 0.060 Uiso 1 1 calc R U . . .
C69 C 0.4458(2) 0.70859(18) 0.50732(15) 0.0498(6) Uani 1 1 d . . . . .
H69A H 0.461811 0.763088 0.480085 0.075 Uiso 1 1 calc R U . . .
H69B H 0.501127 0.660153 0.546689 0.075 Uiso 1 1 calc R U . . .
H69C H 0.385075 0.733452 0.534036 0.075 Uiso 1 1 calc R U . . .
C54 C 0.42696(19) 0.09315(19) 0.13838(18) 0.0504(6) Uani 1 1 d . . . . .
H54A H 0.462258 0.030882 0.124921 0.076 Uiso 1 1 calc R U . . .
H54B H 0.392131 0.145430 0.090068 0.076 Uiso 1 1 calc R U . . .
H54C H 0.378436 0.087389 0.176037 0.076 Uiso 1 1 calc R U . . .
C33 C 1.2656(2) -0.09339(18) 0.22210(17) 0.0604(9) Uani 1 1 d . . . . .
C53 C 0.6597(2) 0.0379(2) 0.37739(15) 0.0533(7) Uani 1 1 d . . . . .
H53A H 0.645963 -0.019920 0.395891 0.080 Uiso 1 1 calc R U . . .
H53B H 0.629409 0.082483 0.410680 0.080 Uiso 1 1 calc R U . . .
H53C H 0.731992 0.017474 0.380846 0.080 Uiso 1 1 calc R U . . .
C32 C 1.2445(3) -0.14762(19) 0.17674(19) 0.0814(13) Uani 1 1 d . . . . .
H32 H 1.295472 -0.208948 0.174530 0.098 Uiso 1 1 calc R U . . .
C31 C 1.1499(3) -0.11317(19) 0.13465(16) 0.0761(12) Uani 1 1 d . . . . .
C70 C 0.21092(19) 0.6500(3) 0.3379(2) 0.0705(9) Uani 1 1 d . . . . .
H70A H 0.177754 0.714639 0.299639 0.106 Uiso 1 1 calc R U . . .
H70B H 0.172648 0.647112 0.384166 0.106 Uiso 1 1 calc R U . . .
H70C H 0.214956 0.599177 0.312925 0.106 Uiso 1 1 calc R U . . .
C36 C 1.3681(2) -0.1308(2) 0.2682(2) 0.0915(15) Uani 1 1 d . . . . .
H36A H 1.408711 -0.102047 0.235854 0.137 Uiso 1 1 calc R U . . .
H36B H 1.401961 -0.202440 0.280063 0.137 Uiso 1 1 calc R U . . .
H36C H 1.358906 -0.111643 0.317897 0.137 Uiso 1 1 calc R U . . .
C35 C 1.1281(5) -0.1740(2) 0.0862(2) 0.119(2) Uani 1 1 d . . . . .
H35A H 1.144553 -0.240189 0.120351 0.179 Uiso 1 1 calc R U . . .
H35B H 1.168761 -0.178092 0.041169 0.179 Uiso 1 1 calc R U . . .
H35C H 1.057335 -0.142105 0.066603 0.179 Uiso 1 1 calc R U . . .
C72 C 0.5163(3) 0.7977(3) 0.0932(3) 0.0344(11) Uani 0.507(6) 1 d . . P A 1
H72A H 0.469256 0.831026 0.127705 0.052 Uiso 0.507(6) 1 calc R U P A 1
H72B H 0.488979 0.761758 0.069970 0.052 Uiso 0.507(6) 1 calc R U P A 1
H72C H 0.527095 0.846452 0.050667 0.052 Uiso 0.507(6) 1 calc R U P A 1
C73 C 0.6311(3) 0.8036(3) 0.1778(3) 0.0404(13) Uani 0.493(6) 1 d . . P A 2
H73A H 0.575506 0.829085 0.209357 0.061 Uiso 0.493(6) 1 calc R U P A 2
H73B H 0.630132 0.857281 0.133394 0.061 Uiso 0.493(6) 1 calc R U P A 2
H73C H 0.694228 0.774311 0.211263 0.061 Uiso 0.493(6) 1 calc R U P A 2

loop_
_atom_site_aniso_label
_atom_site_aniso_U_11
_atom_site_aniso_U_22
_atom_site_aniso_U_33
_atom_site_aniso_U_23
_atom_site_aniso_U_13
_atom_site_aniso_U_12
C22 0.0153(7) 0.0195(8) 0.0174(8) -0.0049(6) 0.0032(6) -0.0024(6)
C21 0.0166(7) 0.0206(8) 0.0169(8) -0.0031(6) 0.0025(6) -0.0046(6)
C27 0.0202(8) 0.0194(8) 0.0163(7) -0.0087(6) 0.0050(6) -0.0069(6)
C42 0.0219(8) 0.0185(8) 0.0162(7) -0.0063(6) 0.0032(6) -0.0086(6)
C24 0.0175(7) 0.0259(8) 0.0177(8) -0.0045(6) 0.0037(6) -0.0106(7)
C8 0.0161(7) 0.0243(8) 0.0147(7) -0.0045(6) 0.0013(6) -0.0063(6)
C23 0.0132(7) 0.0236(8) 0.0161(7) -0.0055(6) 0.0029(6) -0.0051(6)
C28 0.0177(7) 0.0198(8) 0.0161(7) -0.0049(6) 0.0047(6) -0.0046(6)
C2 0.0233(8) 0.0178(8) 0.0244(8) -0.0107(7) 0.0121(7) -0.0068(7)
C3 0.0271(9) 0.0172(8) 0.0189(8) -0.0081(6) 0.0107(7) -0.0086(7)
C11 0.0213(8) 0.0202(8) 0.0159(8) -0.0062(6) 0.0060(6) -0.0037(6)
C4 0.0253(8) 0.0199(8) 0.0150(7) -0.0084(6) 0.0043(6) -0.0095(7)
C13 0.0190(8) 0.0181(8) 0.0246(9) -0.0046(7) 0.0079(7) -0.0013(6)
C9 0.0169(7) 0.0253(8) 0.0194(8) -0.0059(7) 0.0025(6) -0.0097(7)
C25 0.0237(8) 0.0167(8) 0.0158(7) -0.0045(6) 0.0059(6) -0.0045(6)
C39 0.0282(9) 0.0176(8) 0.0223(8) -0.0087(6) 0.0068(7) -0.0117(7)
C40 0.0225(8) 0.0224(8) 0.0246(8) -0.0116(7) 0.0061(7) -0.0118(7)
C7 0.0231(8) 0.0245(8) 0.0145(7) -0.0059(6) 0.0030(6) -0.0099(7)
C41 0.0210(8) 0.0198(8) 0.0202(8) -0.0088(6) 0.0018(6) -0.0076(7)
C45 0.0144(7) 0.0231(8) 0.0260(9) -0.0059(7) 0.0006(6) -0.0052(6)
C1 0.0239(8) 0.0158(8) 0.0238(8) -0.0095(6) 0.0082(7) -0.0058(6)
C58 0.0148(7) 0.0198(8) 0.0294(9) -0.0083(7) 0.0082(6) -0.0038(6)
C26 0.0233(8) 0.0166(7) 0.0187(8) -0.0077(6) 0.0038(6) -0.0065(6)
C59 0.0148(7) 0.0174(8) 0.0293(9) -0.0066(7) 0.0047(6) -0.0016(6)
C6 0.0293(9) 0.0189(8) 0.0200(8) -0.0081(6) 0.0069(7) -0.0128(7)
C12 0.0193(8) 0.0204(8) 0.0182(8) -0.0062(6) 0.0046(6) -0.0033(6)
C5 0.0253(8) 0.0229(8) 0.0186(8) -0.0110(7) 0.0069(6) -0.0131(7)
C37 0.0233(8) 0.0284(9) 0.0169(8) -0.0055(7) 0.0058(6) -0.0121(7)
C10 0.0243(8) 0.0274(9) 0.0177(8) -0.0068(7) 0.0030(6) -0.0150(7)
C57 0.0167(8) 0.0225(8) 0.0325(9) -0.0079(7) 0.0092(7) -0.0089(7)
C16 0.0246(8) 0.0232(8) 0.0198(8) -0.0089(7) 0.0041(7) -0.0052(7)
C44 0.0163(8) 0.0224(8) 0.0314(9) -0.0093(7) 0.0035(7) -0.0082(7)
C60 0.0154(7) 0.0189(8) 0.0272(9) -0.0035(7) 0.0023(6) -0.0033(6)
C62 0.0209(8) 0.0163(8) 0.0275(9) -0.0070(7) 0.0079(7) -0.0031(6)
C46 0.0176(8) 0.0238(8) 0.0246(9) -0.0063(7) -0.0002(6) -0.0075(7)
C63 0.0239(9) 0.0192(8) 0.0304(9) -0.0060(7) 0.0150(7) -0.0048(7)
C61 0.0219(8) 0.0167(8) 0.0281(9) -0.0067(7) 0.0118(7) -0.0051(7)
C43 0.0220(8) 0.0251(9) 0.0300(9) -0.0096(7) 0.0046(7) -0.0129(7)
C47 0.0244(9) 0.0254(9) 0.0345(10) -0.0136(8) 0.0102(7) -0.0134(7)
C15 0.0275(9) 0.0226(8) 0.0170(8) -0.0051(7) 0.0021(7) 0.0007(7)
C55 0.0208(8) 0.0232(9) 0.0256(9) -0.0023(7) -0.0011(7) -0.0052(7)
C29 0.0394(11) 0.0177(8) 0.0190(8) -0.0024(7) 0.0128(8) -0.0003(8)
C14 0.0272(9) 0.0198(8) 0.0213(8) -0.0011(7) 0.0075(7) -0.0011(7)
C19 0.0301(9) 0.0313(10) 0.0258(9) -0.0062(8) 0.0062(7) -0.0196(8)
C71 0.0279(9) 0.0173(8) 0.0318(10) -0.0038(7) 0.0061(7) -0.0060(7)
C48 0.0337(10) 0.0312(10) 0.0337(10) -0.0142(8) 0.0111(8) -0.0189(8)
C64 0.0328(10) 0.0239(9) 0.0277(9) -0.0064(7) 0.0132(8) -0.0054(8)
C52 0.0266(9) 0.0249(9) 0.0421(11) -0.0118(8) 0.0059(8) -0.0126(8)
C38 0.0262(9) 0.0444(11) 0.0253(9) -0.0070(8) 0.0090(7) -0.0179(9)
C17 0.0267(9) 0.0261(9) 0.0371(11) -0.0033(8) 0.0073(8) -0.0094(8)
C56 0.0295(10) 0.0389(11) 0.0244(9) -0.0031(8) 0.0001(8) -0.0086(9)
C65 0.0459(12) 0.0222(9) 0.0291(10) -0.0057(8) 0.0209(9) -0.0047(8)
C51 0.0311(10) 0.0287(10) 0.0544(13) -0.0161(9) 0.0119(9) -0.0175(8)
C49 0.0479(12) 0.0323(10) 0.0335(11) -0.0122(9) 0.0157(9) -0.0219(9)
C34 0.0300(10) 0.0232(9) 0.0353(11) 0.0036(8) 0.0177(8) 0.0020(8)
C68 0.0262(10) 0.0346(11) 0.0466(12) -0.0166(9) 0.0180(9) -0.0100(8)
C18 0.0470(12) 0.0323(11) 0.0220(9) -0.0026(8) -0.0027(8) -0.0084(9)
C50 0.0464(12) 0.0323(10) 0.0463(12) -0.0149(9) 0.0202(10) -0.0267(10)
C66 0.0374(11) 0.0273(10) 0.0464(13) -0.0102(9) 0.0288(10) -0.0029(9)
C20 0.0462(12) 0.0355(11) 0.0417(12) -0.0100(9) 0.0064(9) -0.0287(10)
C67 0.0267(10) 0.0393(12) 0.0580(15) -0.0137(11) 0.0229(10) -0.0072(9)
C30 0.0847(19) 0.0245(10) 0.0233(10) -0.0095(8) 0.0072(11) -0.0051(11)
C69 0.0671(16) 0.0365(12) 0.0381(12) -0.0190(10) 0.0273(12) -0.0108(11)
C54 0.0442(13) 0.0440(13) 0.0758(18) -0.0146(12) 0.0048(12) -0.0318(11)
C33 0.0470(14) 0.0308(12) 0.0555(15) 0.0115(11) 0.0352(12) 0.0137(10)
C53 0.087(2) 0.0510(15) 0.0341(12) -0.0068(11) 0.0117(12) -0.0439(15)
C32 0.105(3) 0.0256(12) 0.0535(17) -0.0002(12) 0.0490(18) 0.0202(15)
C31 0.139(3) 0.0249(12) 0.0333(13) -0.0138(10) 0.0297(17) -0.0035(16)
C70 0.0265(12) 0.079(2) 0.102(3) -0.0387(19) 0.0291(14) -0.0113(13)
C36 0.0310(13) 0.0515(17) 0.119(3) 0.0374(18) 0.0311(16) 0.0147(12)
C35 0.238(6) 0.0403(17) 0.058(2) -0.0365(16) 0.026(3) -0.026(3)
C72 0.035(2) 0.0225(19) 0.034(2) -0.0045(16) 0.0035(16) -0.0027(16)
C73 0.035(2) 0.020(2) 0.064(3) -0.0111(19) 0.018(2) -0.0100(17)

loop_
_atom_type_symbol
_atom_type_description
_atom_type_scat_dispersion_real
_atom_type_scat_dispersion_imag
_atom_type_scat_source
C C 0.0181 0.0091 'International Tables Vol C Tables 4.2.6.8 and 6.1.1.4'
H H 0.0000 0.0000 'International Tables Vol C Tables 4.2.6.8 and 6.1.1.4'

loop_
_geom_angle_atom_site_label_1
_geom_angle_atom_site_label_2
_geom_angle_atom_site_label_3
_geom_angle
_geom_angle_site_symmetry_1
_geom_angle_site_symmetry_3
_geom_angle_publ_flag
C21 C22 C23 120.41(16) . . ?
C21 C22 C25 120.14(15) . . ?
C23 C22 C25 117.73(14) . . ?
C22 C21 H21 119.7 . . ?
C8 C21 C22 120.54(15) . . ?
C8 C21 H21 119.7 . . ?
C42 C27 C28 123.53(15) . . ?
C42 C27 C26 119.07(15) . . ?
C26 C27 C28 116.26(15) . . ?
C27 C42 H42 119.5 . . ?
C41 C42 C27 120.99(15) . . ?
C41 C42 H42 119.5 . . ?
C23 C24 H24 119.6 . . ?
C9 C24 H24 119.6 . . ?
C9 C24 C23 120.89(15) . . ?
C21 C8 C9 119.28(15) . . ?
C21 C8 C7 124.36(15) . . ?
C9 C8 C7 114.94(15) . . ?
C22 C23 C28 115.78(15) . . ?
C24 C23 C22 118.62(15) . . ?
C24 C23 C28 124.16(15) . . ?
C27 C28 C23 102.51(12) . . ?
C27 C28 H28 107.7 . . ?
C27 C28 C37 114.58(14) . . ?
C23 C28 H28 107.7 . . ?
C37 C28 C23 116.16(14) . . ?
C37 C28 H28 107.7 . . ?
C3 C2 C1 119.96(16) . . ?
C3 C2 C61 121.11(15) . . ?
C1 C2 C61 117.50(16) . . ?
C2 C3 H3 119.7 . . ?
C4 C3 C2 120.64(15) . . ?
C4 C3 H3 119.7 . . ?
C12 C11 C7 123.49(15) . . ?
C16 C11 C7 118.02(16) . . ?
C16 C11 C12 118.49(16) . . ?
C3 C4 C7 124.60(15) . . ?
C3 C4 C5 119.23(16) . . ?
C5 C4 C7 114.94(15) . . ?
C12 C13 C17 120.75(17) . . ?
C14 C13 C12 118.53(17) . . ?
C14 C13 C17 120.71(16) . . ?
C24 C9 C8 119.78(16) . . ?
C24 C9 C10 123.56(15) . . ?
C8 C9 C10 115.56(15) . . ?
C22 C25 H25 106.1 . . ?
C22 C25 C26 104.66(13) . . ?
C22 C25 C29 115.71(15) . . ?
C26 C25 H25 106.1 . . ?
C26 C25 C29 117.32(14) . . ?
C29 C25 H25 106.1 . . ?
C40 C39 H39 119.5 . . ?
C40 C39 C26 121.03(16) . . ?
C26 C39 H39 119.5 . . ?
C39 C40 C41 119.06(16) . . ?
C39 C40 C43 125.19(16) . . ?
C41 C40 C43 114.34(15) . . ?
C8 C7 H7 106.7 . . ?
C11 C7 C8 116.54(14) . . ?
C11 C7 C4 117.25(14) . . ?
C11 C7 H7 106.7 . . ?
C4 C7 C8 102.11(13) . . ?
C4 C7 H7 106.7 . . ?
C42 C41 C40 119.76(16) . . ?
C42 C41 C46 123.15(15) . . ?
C40 C41 C46 115.85(15) . . ?
C44 C45 C46 116.06(15) . . ?
C60 C45 C44 119.31(16) . . ?
C60 C45 C46 123.46(16) . . ?
C2 C1 C62 115.98(15) . . ?
C6 C1 C2 119.21(16) . . ?
C6 C1 C62 123.66(15) . . ?
C59 C58 C61 117.25(16) . . ?
C57 C58 C59 119.78(17) . . ?
C57 C58 C61 121.18(16) . . ?
C27 C26 C25 117.16(15) . . ?
C39 C26 C27 119.74(16) . . ?
C39 C26 C25 121.27(15) . . ?
C58 C59 C62 115.94(16) . . ?
C60 C59 C58 119.34(16) . . ?
C60 C59 C62 123.16(16) . . ?
C1 C6 H6 119.5 . . ?
C5 C6 C1 120.90(16) . . ?
C5 C6 H6 119.5 . . ?
C11 C12 H12 119.4 . . ?
C13 C12 C11 121.17(16) . . ?
C13 C12 H12 119.4 . . ?
C4 C5 C10 115.39(15) . . ?
C6 C5 C4 119.68(16) . . ?
C6 C5 C10 123.71(15) . . ?
C28 C37 H37A 108.9 . . ?
C28 C37 H37B 108.9 . . ?
C28 C37 C38 113.18(15) . . ?
H37A C37 H37B 107.8 . . ?
C38 C37 H37A 108.9 . . ?
C38 C37 H37B 108.9 . . ?
C9 C10 C5 102.11(13) . . ?
C9 C10 H10 107.4 . . ?
C5 C10 H10 107.4 . . ?
C19 C10 C9 115.88(14) . . ?
C19 C10 C5 116.03(15) . . ?
C19 C10 H10 107.4 . . ?
C58 C57 H57 119.8 . . ?
C44 C57 C58 120.49(16) . . ?
C44 C57 H57 119.8 . . ?
C11 C16 H16 119.2 . . ?
C11 C16 C15 121.63(18) . . ?
C15 C16 H16 119.2 . . ?
C45 C44 C43 114.16(16) . . ?
C57 C44 C45 119.82(16) . . ?
C57 C44 C43 124.81(16) . . ?
C45 C60 C59 120.85(16) . . ?
C45 C60 H60 119.6 . . ?
C59 C60 H60 119.6 . . ?
C1 C62 C59 102.51(13) . . ?
C1 C62 H62 107.4 . . ?
C59 C62 H62 107.4 . . ?
C71 C62 C1 115.64(15) . . ?
C71 C62 C59 115.93(15) . . ?
C71 C62 H62 107.4 . . ?
C41 C46 H46 107.4 . . ?
C45 C46 C41 102.27(13) . . ?
C45 C46 H46 107.4 . . ?
C55 C46 C41 115.77(14) . . ?
C55 C46 C45 116.04(15) . . ?
C55 C46 H46 107.4 . . ?
C64 C63 C61 121.16(17) . . ?
C64 C63 C68 118.94(17) . . ?
C68 C63 C61 119.69(18) . . ?
C2 C61 C58 103.86(13) . . ?
C2 C61 C63 115.74(15) . . ?
C2 C61 H61 107.0 . . ?
C58 C61 H61 107.0 . . ?
C63 C61 C58 115.74(15) . . ?
C63 C61 H61 107.0 . . ?
C40 C43 C44 102.15(13) . . ?
C40 C43 H43 105.8 . . ?
C44 C43 H43 105.8 . . ?
C47 C43 C40 118.50(15) . . ?
C47 C43 C44 117.58(15) . . ?
C47 C43 H43 105.8 . . ?
C48 C47 C43 124.48(17) . . ?
C52 C47 C43 117.23(18) . . ?
C52 C47 C48 118.28(18) . . ?
C16 C15 C18 120.61(19) . . ?
C14 C15 C16 118.27(17) . . ?
C14 C15 C18 121.10(17) . . ?
C46 C55 H55A 109.1 . . ?
C46 C55 H55B 109.1 . . ?
C46 C55 C56 112.31(16) . . ?
H55A C55 H55B 107.9 . . ?
C56 C55 H55A 109.1 . . ?
C56 C55 H55B 109.1 . . ?
C34 C29 C25 119.88(18) . . ?
C34 C29 C30 119.6(2) . . ?
C30 C29 C25 119.9(2) . . ?
C13 C14 H14 119.0 . . ?
C15 C14 C13 121.90(17) . . ?
C15 C14 H14 119.0 . . ?
C10 C19 H19A 109.2 . . ?
C10 C19 H19B 109.2 . . ?
C10 C19 C20 112.16(16) . . ?
H19A C19 H19B 107.9 . . ?
C20 C19 H19A 109.2 . . ?
C20 C19 H19B 109.2 . . ?
C62 C71 H71A 109.4 . . ?
C62 C71 H71B 109.4 . . ?
C62 C71 H71C 108.5 . . ?
C62 C71 H71D 108.5 . . ?
C62 C71 C72 111.0(2) . . ?
C62 C71 C73 115.1(2) . . ?
H71A C71 H71B 108.0 . . ?
H71C C71 H71D 107.5 . . ?
C72 C71 H71A 109.4 . . ?
C72 C71 H71B 109.4 . . ?
C73 C71 H71C 108.5 . . ?
C73 C71 H71D 108.5 . . ?
C47 C48 H48 119.6 . . ?
C47 C48 C49 120.82(19) . . ?
C49 C48 H48 119.6 . . ?
C63 C64 H64 119.5 . . ?
C63 C64 C65 121.1(2) . . ?
C65 C64 H64 119.5 . . ?
C47 C52 H52 119.0 . . ?
C51 C52 C47 122.0(2) . . ?
C51 C52 H52 119.0 . . ?
C37 C38 H38A 109.5 . . ?
C37 C38 H38B 109.5 . . ?
C37 C38 H38C 109.5 . . ?
H38A C38 H38B 109.5 . . ?
H38A C38 H38C 109.5 . . ?
H38B C38 H38C 109.5 . . ?
C13 C17 H17A 109.5 . . ?
C13 C17 H17B 109.5 . . ?
C13 C17 H17C 109.5 . . ?
H17A C17 H17B 109.5 . . ?
H17A C17 H17C 109.5 . . ?
H17B C17 H17C 109.5 . . ?
C55 C56 H56A 109.5 . . ?
C55 C56 H56B 109.5 . . ?
C55 C56 H56C 109.5 . . ?
H56A C56 H56B 109.5 . . ?
H56A C56 H56C 109.5 . . ?
H56B C56 H56C 109.5 . . ?
C64 C65 C69 120.0(2) . . ?
C66 C65 C64 118.8(2) . . ?
C66 C65 C69 121.24(19) . . ?
C52 C51 C54 120.2(2) . . ?
C50 C51 C52 118.12(19) . . ?
C50 C51 C54 121.6(2) . . ?
C48 C49 C53 120.4(2) . . ?
C50 C49 C48 119.0(2) . . ?
C50 C49 C53 120.6(2) . . ?
C29 C34 H34 119.5 . . ?
C29 C34 C33 121.0(3) . . ?
C33 C34 H34 119.5 . . ?
C63 C68 H68 119.5 . . ?
C63 C68 C67 121.1(2) . . ?
C67 C68 H68 119.5 . . ?
C15 C18 H18A 109.5 . . ?
C15 C18 H18B 109.5 . . ?
C15 C18 H18C 109.5 . . ?
H18A C18 H18B 109.5 . . ?
H18A C18 H18C 109.5 . . ?
H18B C18 H18C 109.5 . . ?
C51 C50 H50 119.2 . . ?
C49 C50 C51 121.67(19) . . ?
C49 C50 H50 119.2 . . ?
C65 C66 H66 119.3 . . ?
C65 C66 C67 121.34(18) . . ?
C67 C66 H66 119.3 . . ?
C19 C20 H20A 109.5 . . ?
C19 C20 H20B 109.5 . . ?
C19 C20 H20C 109.5 . . ?
H20A C20 H20B 109.5 . . ?
H20A C20 H20C 109.5 . . ?
H20B C20 H20C 109.5 . . ?
C68 C67 C70 120.3(2) . . ?
C66 C67 C68 118.8(2) . . ?
C66 C67 C70 121.0(2) . . ?
C29 C30 H30 119.5 . . ?
C29 C30 C31 121.1(3) . . ?
C31 C30 H30 119.5 . . ?
C65 C69 H69A 109.5 . . ?
C65 C69 H69B 109.5 . . ?
C65 C69 H69C 109.5 . . ?
H69A C69 H69B 109.5 . . ?
H69A C69 H69C 109.5 . . ?
H69B C69 H69C 109.5 . . ?
C51 C54 H54A 109.5 . . ?
C51 C54 H54B 109.5 . . ?
C51 C54 H54C 109.5 . . ?
H54A C54 H54B 109.5 . . ?
H54A C54 H54C 109.5 . . ?
H54B C54 H54C 109.5 . . ?
C34 C33 C36 119.7(3) . . ?
C32 C33 C34 117.9(3) . . ?
C32 C33 C36 122.4(3) . . ?
C49 C53 H53A 109.5 . . ?
C49 C53 H53B 109.5 . . ?
C49 C53 H53C 109.5 . . ?
H53A C53 H53B 109.5 . . ?
H53A C53 H53C 109.5 . . ?
H53B C53 H53C 109.5 . . ?
C33 C32 H32 118.9 . . ?
C31 C32 C33 122.3(2) . . ?
C31 C32 H32 118.9 . . ?
C30 C31 C35 120.5(4) . . ?
C32 C31 C30 118.1(3) . . ?
C32 C31 C35 121.4(3) . . ?
C67 C70 H70A 109.5 . . ?
C67 C70 H70B 109.5 . . ?
C67 C70 H70C 109.5 . . ?
H70A C70 H70B 109.5 . . ?
H70A C70 H70C 109.5 . . ?
H70B C70 H70C 109.5 . . ?
C33 C36 H36A 109.5 . . ?
C33 C36 H36B 109.5 . . ?
C33 C36 H36C 109.5 . . ?
H36A C36 H36B 109.5 . . ?
H36A C36 H36C 109.5 . . ?
H36B C36 H36C 109.5 . . ?
C31 C35 H35A 109.5 . . ?
C31 C35 H35B 109.5 . . ?
C31 C35 H35C 109.5 . . ?
H35A C35 H35B 109.5 . . ?
H35A C35 H35C 109.5 . . ?
H35B C35 H35C 109.5 . . ?
C71 C72 H72A 109.5 . . ?
C71 C72 H72B 109.5 . . ?
C71 C72 H72C 109.5 . . ?
H72A C72 H72B 109.5 . . ?
H72A C72 H72C 109.5 . . ?
H72B C72 H72C 109.5 . . ?
C71 C73 H73A 109.5 . . ?
C71 C73 H73B 109.5 . . ?
C71 C73 H73C 109.5 . . ?
H73A C73 H73B 109.5 . . ?
H73A C73 H73C 109.5 . . ?
H73B C73 H73C 109.5 . . ?

loop_
_geom_bond_atom_site_label_1
_geom_bond_atom_site_label_2
_geom_bond_distance
_geom_bond_site_symmetry_2
_geom_bond_publ_flag
C22 C21 1.394(2) . ?
C22 C23 1.400(2) . ?
C22 C25 1.525(2) . ?
C21 H21 0.9300 . ?
C21 C8 1.387(2) . ?
C27 C42 1.394(2) . ?
C27 C28 1.524(2) . ?
C27 C26 1.402(2) . ?
C42 H42 0.9300 . ?
C42 C41 1.390(2) . ?
C24 H24 0.9300 . ?
C24 C23 1.399(2) . ?
C24 C9 1.391(2) . ?
C8 C9 1.407(2) . ?
C8 C7 1.535(2) . ?
C23 C28 1.528(2) . ?
C28 H28 0.9800 . ?
C28 C37 1.526(2) . ?
C2 C3 1.393(2) . ?
C2 C1 1.401(2) . ?
C2 C61 1.520(2) . ?
C3 H3 0.9300 . ?
C3 C4 1.392(2) . ?
C11 C7 1.517(2) . ?
C11 C12 1.397(2) . ?
C11 C16 1.394(2) . ?
C4 C7 1.534(2) . ?
C4 C5 1.410(2) . ?
C13 C12 1.395(2) . ?
C13 C14 1.393(3) . ?
C13 C17 1.507(3) . ?
C9 C10 1.527(2) . ?
C25 H25 0.9800 . ?
C25 C26 1.525(2) . ?
C25 C29 1.529(2) . ?
C39 H39 0.9300 . ?
C39 C40 1.390(2) . ?
C39 C26 1.392(2) . ?
C40 C41 1.405(2) . ?
C40 C43 1.536(2) . ?
C7 H7 0.9800 . ?
C41 C46 1.532(2) . ?
C45 C44 1.404(2) . ?
C45 C60 1.393(3) . ?
C45 C46 1.528(2) . ?
C1 C6 1.395(2) . ?
C1 C62 1.526(2) . ?
C58 C59 1.402(2) . ?
C58 C57 1.394(2) . ?
C58 C61 1.532(3) . ?
C59 C60 1.394(3) . ?
C59 C62 1.528(2) . ?
C6 H6 0.9300 . ?
C6 C5 1.389(2) . ?
C12 H12 0.9300 . ?
C5 C10 1.531(2) . ?
C37 H37A 0.9700 . ?
C37 H37B 0.9700 . ?
C37 C38 1.528(2) . ?
C10 H10 0.9800 . ?
C10 C19 1.526(2) . ?
C57 H57 0.9300 . ?
C57 C44 1.389(3) . ?
C16 H16 0.9300 . ?
C16 C15 1.396(3) . ?
C44 C43 1.540(2) . ?
C60 H60 0.9300 . ?
C62 H62 0.9800 . ?
C62 C71 1.526(2) . ?
C46 H46 0.9800 . ?
C46 C55 1.522(2) . ?
C63 C61 1.531(2) . ?
C63 C64 1.382(3) . ?
C63 C68 1.385(3) . ?
C61 H61 0.9800 . ?
C43 H43 0.9800 . ?
C43 C47 1.516(2) . ?
C47 C48 1.397(3) . ?
C47 C52 1.395(3) . ?
C15 C14 1.386(3) . ?
C15 C18 1.513(3) . ?
C55 H55A 0.9700 . ?
C55 H55B 0.9700 . ?
C55 C56 1.527(3) . ?
C29 C34 1.386(3) . ?
C29 C30 1.387(3) . ?
C14 H14 0.9300 . ?
C19 H19A 0.9700 . ?
C19 H19B 0.9700 . ?
C19 C20 1.527(3) . ?
C71 H71A 0.9700 . ?
C71 H71B 0.9700 . ?
C71 H71C 0.9700 . ?
C71 H71D 0.9700 . ?
C71 C72 1.569(4) . ?
C71 C73 1.556(5) . ?
C48 H48 0.9300 . ?
C48 C49 1.401(3) . ?
C64 H64 0.9300 . ?
C64 C65 1.402(3) . ?
C52 H52 0.9300 . ?
C52 C51 1.394(3) . ?
C38 H38A 0.9600 . ?
C38 H38B 0.9600 . ?
C38 H38C 0.9600 . ?
C17 H17A 0.9600 . ?
C17 H17B 0.9600 . ?
C17 H17C 0.9600 . ?
C56 H56A 0.9600 . ?
C56 H56B 0.9600 . ?
C56 H56C 0.9600 . ?
C65 C66 1.378(3) . ?
C65 C69 1.502(3) . ?
C51 C50 1.390(3) . ?
C51 C54 1.508(3) . ?
C49 C50 1.387(3) . ?
C49 C53 1.511(3) . ?
C34 H34 0.9300 . ?
C34 C33 1.397(3) . ?
C68 H68 0.9300 . ?
C68 C67 1.397(3) . ?
C18 H18A 0.9600 . ?
C18 H18B 0.9600 . ?
C18 H18C 0.9600 . ?
C50 H50 0.9300 . ?
C66 H66 0.9300 . ?
C66 C67 1.386(4) . ?
C20 H20A 0.9600 . ?
C20 H20B 0.9600 . ?
C20 H20C 0.9600 . ?
C67 C70 1.506(4) . ?
C30 H30 0.9300 . ?
C30 C31 1.393(3) . ?
C69 H69A 0.9600 . ?
C69 H69B 0.9600 . ?
C69 H69C 0.9600 . ?
C54 H54A 0.9600 . ?
C54 H54B 0.9600 . ?
C54 H54C 0.9600 . ?
C33 C32 1.394(5) . ?
C33 C36 1.511(5) . ?
C53 H53A 0.9600 . ?
C53 H53B 0.9600 . ?
C53 H53C 0.9600 . ?
C32 H32 0.9300 . ?
C32 C31 1.391(6) . ?
C31 C35 1.520(5) . ?
C70 H70A 0.9600 . ?
C70 H70B 0.9600 . ?
C70 H70C 0.9600 . ?
C36 H36A 0.9600 . ?
C36 H36B 0.9600 . ?
C36 H36C 0.9600 . ?
C35 H35A 0.9600 . ?
C35 H35B 0.9600 . ?
C35 H35C 0.9600 . ?
C72 H72A 0.9600 . ?
C72 H72B 0.9600 . ?
C72 H72C 0.9600 . ?
C73 H73A 0.9600 . ?
C73 H73B 0.9600 . ?
C73 H73C 0.9600 . ?

loop_
_geom_torsion_atom_site_label_1
_geom_torsion_atom_site_label_2
_geom_torsion_atom_site_label_3
_geom_torsion_atom_site_label_4
_geom_torsion
_geom_torsion_site_symmetry_1
_geom_torsion_site_symmetry_2
_geom_torsion_site_symmetry_3
_geom_torsion_site_symmetry_4
_geom_torsion_publ_flag
C22 C21 C8 C9 -5.0(2) . . . . ?
C22 C21 C8 C7 160.67(15) . . . . ?
C22 C23 C28 C27 53.68(17) . . . . ?
C22 C23 C28 C37 179.39(14) . . . . ?
C22 C25 C26 C27 45.61(18) . . . . ?
C22 C25 C26 C39 -118.95(16) . . . . ?
C22 C25 C29 C34 27.6(2) . . . . ?
C22 C25 C29 C30 -161.42(17) . . . . ?
C21 C22 C23 C24 -2.0(2) . . . . ?
C21 C22 C23 C28 -168.90(14) . . . . ?
C21 C22 C25 C26 118.81(16) . . . . ?
C21 C22 C25 C29 -110.46(17) . . . . ?
C21 C8 C9 C24 -1.3(2) . . . . ?
C21 C8 C9 C10 167.16(15) . . . . ?
C21 C8 C7 C11 17.3(2) . . . . ?
C21 C8 C7 C4 -111.84(17) . . . . ?
C27 C42 C41 C40 -5.2(2) . . . . ?
C27 C42 C41 C46 161.57(15) . . . . ?
C27 C28 C37 C38 -170.36(15) . . . . ?
C42 C27 C28 C23 113.20(17) . . . . ?
C42 C27 C28 C37 -13.5(2) . . . . ?
C42 C27 C26 C25 -163.25(14) . . . . ?
C42 C27 C26 C39 1.6(2) . . . . ?
C42 C41 C46 C45 -113.67(17) . . . . ?
C42 C41 C46 C55 13.5(2) . . . . ?
C24 C23 C28 C27 -112.41(17) . . . . ?
C24 C23 C28 C37 13.3(2) . . . . ?
C24 C9 C10 C5 113.49(17) . . . . ?
C24 C9 C10 C19 -13.6(2) . . . . ?
C8 C9 C10 C5 -54.43(18) . . . . ?
C8 C9 C10 C19 178.48(15) . . . . ?
C23 C22 C21 C8 6.7(2) . . . . ?
C23 C22 C25 C26 -46.35(18) . . . . ?
C23 C22 C25 C29 84.38(18) . . . . ?
C23 C24 C9 C8 5.9(2) . . . . ?
C23 C24 C9 C10 -161.51(15) . . . . ?
C23 C28 C37 C38 70.30(19) . . . . ?
C28 C27 C42 C41 -163.54(15) . . . . ?
C28 C27 C26 C25 5.0(2) . . . . ?
C28 C27 C26 C39 169.78(14) . . . . ?
C2 C3 C4 C7 -161.66(15) . . . . ?
C2 C3 C4 C5 5.0(2) . . . . ?
C2 C1 C6 C5 3.6(2) . . . . ?
C2 C1 C62 C59 -53.81(18) . . . . ?
C2 C1 C62 C71 179.09(15) . . . . ?
C3 C2 C1 C6 1.7(2) . . . . ?
C3 C2 C1 C62 169.89(15) . . . . ?
C3 C2 C61 C58 -118.89(17) . . . . ?
C3 C2 C61 C63 113.11(18) . . . . ?
C3 C4 C7 C8 112.54(17) . . . . ?
C3 C4 C7 C11 -16.1(2) . . . . ?
C3 C4 C5 C6 0.3(2) . . . . ?
C3 C4 C5 C10 -167.51(14) . . . . ?
C11 C16 C15 C14 0.0(3) . . . . ?
C11 C16 C15 C18 -178.89(17) . . . . ?
C4 C5 C10 C9 54.09(18) . . . . ?
C4 C5 C10 C19 -178.92(15) . . . . ?
C9 C24 C23 C22 -4.3(2) . . . . ?
C9 C24 C23 C28 161.44(15) . . . . ?
C9 C8 C7 C11 -176.51(15) . . . . ?
C9 C8 C7 C4 54.39(18) . . . . ?
C9 C10 C19 C20 -170.31(16) . . . . ?
C25 C22 C21 C8 -158.07(15) . . . . ?
C25 C22 C23 C24 163.11(14) . . . . ?
C25 C22 C23 C28 -3.8(2) . . . . ?
C25 C29 C34 C33 169.62(18) . . . . ?
C25 C29 C30 C31 -169.0(2) . . . . ?
C39 C40 C41 C42 1.2(2) . . . . ?
C39 C40 C41 C46 -166.49(15) . . . . ?
C39 C40 C43 C44 110.83(18) . . . . ?
C39 C40 C43 C47 -20.1(3) . . . . ?
C40 C39 C26 C27 -5.5(2) . . . . ?
C40 C39 C26 C25 158.63(15) . . . . ?
C40 C41 C46 C45 53.53(18) . . . . ?
C40 C41 C46 C55 -179.32(15) . . . . ?
C40 C43 C47 C48 59.1(2) . . . . ?
C40 C43 C47 C52 -121.45(18) . . . . ?
C7 C8 C9 C24 -168.23(15) . . . . ?
C7 C8 C9 C10 0.2(2) . . . . ?
C7 C11 C12 C13 -179.45(15) . . . . ?
C7 C11 C16 C15 179.25(15) . . . . ?
C7 C4 C5 C6 168.23(15) . . . . ?
C7 C4 C5 C10 0.4(2) . . . . ?
C41 C40 C43 C44 -55.42(19) . . . . ?
C41 C40 C43 C47 173.61(15) . . . . ?
C41 C46 C55 C56 69.9(2) . . . . ?
C45 C44 C43 C40 55.89(19) . . . . ?
C45 C44 C43 C47 -172.58(15) . . . . ?
C45 C46 C55 C56 -170.16(15) . . . . ?
C1 C2 C3 C4 -6.0(2) . . . . ?
C1 C2 C61 C58 47.45(19) . . . . ?
C1 C2 C61 C63 -80.5(2) . . . . ?
C1 C6 C5 C4 -4.6(2) . . . . ?
C1 C6 C5 C10 162.13(16) . . . . ?
C1 C62 C71 C72 -170.6(2) . . . . ?
C1 C62 C71 C73 -65.8(3) . . . . ?
C58 C59 C60 C45 -4.1(2) . . . . ?
C58 C59 C62 C1 53.40(18) . . . . ?
C58 C59 C62 C71 -179.68(15) . . . . ?
C58 C57 C44 C45 -4.4(3) . . . . ?
C58 C57 C44 C43 162.33(16) . . . . ?
C26 C27 C42 C41 3.8(2) . . . . ?
C26 C27 C28 C23 -54.44(18) . . . . ?
C26 C27 C28 C37 178.83(14) . . . . ?
C26 C25 C29 C34 151.96(17) . . . . ?
C26 C25 C29 C30 -37.0(2) . . . . ?
C26 C39 C40 C41 4.2(2) . . . . ?
C26 C39 C40 C43 -161.50(16) . . . . ?
C59 C58 C57 C44 5.9(3) . . . . ?
C59 C58 C61 C2 -47.68(18) . . . . ?
C59 C58 C61 C63 80.32(19) . . . . ?
C59 C62 C71 C72 69.4(2) . . . . ?
C59 C62 C71 C73 174.2(2) . . . . ?
C6 C1 C62 C59 113.78(17) . . . . ?
C6 C1 C62 C71 -13.3(2) . . . . ?
C6 C5 C10 C9 -113.20(17) . . . . ?
C6 C5 C10 C19 13.8(2) . . . . ?
C12 C11 C7 C8 -60.7(2) . . . . ?
C12 C11 C7 C4 60.7(2) . . . . ?
C12 C11 C16 C15 -0.6(2) . . . . ?
C12 C13 C14 C15 -1.0(3) . . . . ?
C5 C4 C7 C8 -54.62(18) . . . . ?
C5 C4 C7 C11 176.74(14) . . . . ?
C5 C10 C19 C20 69.9(2) . . . . ?
C57 C58 C59 C60 -1.7(2) . . . . ?
C57 C58 C59 C62 -167.92(15) . . . . ?
C57 C58 C61 C2 117.05(17) . . . . ?
C57 C58 C61 C63 -114.96(18) . . . . ?
C57 C44 C43 C40 -111.47(18) . . . . ?
C57 C44 C43 C47 20.1(3) . . . . ?
C16 C11 C7 C8 119.47(17) . . . . ?
C16 C11 C7 C4 -119.13(17) . . . . ?
C16 C11 C12 C13 0.3(2) . . . . ?
C16 C15 C14 C13 0.8(3) . . . . ?
C44 C45 C60 C59 5.7(2) . . . . ?
C44 C45 C46 C41 -53.08(18) . . . . ?
C44 C45 C46 C55 179.95(15) . . . . ?
C44 C43 C47 C48 -64.5(2) . . . . ?
C44 C43 C47 C52 114.93(19) . . . . ?
C60 C45 C44 C57 -1.4(2) . . . . ?
C60 C45 C44 C43 -169.48(15) . . . . ?
C60 C45 C46 C41 114.44(18) . . . . ?
C60 C45 C46 C55 -12.5(2) . . . . ?
C60 C59 C62 C1 -112.24(17) . . . . ?
C60 C59 C62 C71 14.7(2) . . . . ?
C62 C1 C6 C5 -163.59(15) . . . . ?
C62 C59 C60 C45 161.04(16) . . . . ?
C46 C45 C44 C57 166.63(15) . . . . ?
C46 C45 C44 C43 -1.4(2) . . . . ?
C46 C45 C60 C59 -161.44(16) . . . . ?
C63 C64 C65 C66 1.1(3) . . . . ?
C63 C64 C65 C69 -177.77(19) . . . . ?
C63 C68 C67 C66 1.2(3) . . . . ?
C63 C68 C67 C70 -179.7(2) . . . . ?
C61 C2 C3 C4 159.97(15) . . . . ?
C61 C2 C1 C6 -164.79(15) . . . . ?
C61 C2 C1 C62 3.4(2) . . . . ?
C61 C58 C59 C60 163.25(15) . . . . ?
C61 C58 C59 C62 -3.0(2) . . . . ?
C61 C58 C57 C44 -158.40(16) . . . . ?
C61 C63 C64 C65 -176.42(17) . . . . ?
C61 C63 C68 C67 175.34(19) . . . . ?
C43 C40 C41 C42 168.33(15) . . . . ?
C43 C40 C41 C46 0.7(2) . . . . ?
C43 C47 C48 C49 -179.18(18) . . . . ?
C43 C47 C52 C51 179.30(17) . . . . ?
C47 C48 C49 C50 -0.2(3) . . . . ?
C47 C48 C49 C53 -179.2(2) . . . . ?
C47 C52 C51 C50 -0.1(3) . . . . ?
C47 C52 C51 C54 -179.4(2) . . . . ?
C29 C25 C26 C27 -84.2(2) . . . . ?
C29 C25 C26 C39 111.27(19) . . . . ?
C29 C34 C33 C32 -0.2(3) . . . . ?
C29 C34 C33 C36 -178.7(2) . . . . ?
C29 C30 C31 C32 -1.0(4) . . . . ?
C29 C30 C31 C35 177.7(3) . . . . ?
C14 C13 C12 C11 0.4(2) . . . . ?
C48 C47 C52 C51 -1.2(3) . . . . ?
C48 C49 C50 C51 -1.2(3) . . . . ?
C64 C63 C61 C2 -24.6(2) . . . . ?
C64 C63 C61 C58 -146.43(17) . . . . ?
C64 C63 C68 C67 0.5(3) . . . . ?
C64 C65 C66 C67 0.7(3) . . . . ?
C52 C47 C48 C49 1.4(3) . . . . ?
C52 C51 C50 C49 1.4(3) . . . . ?
C17 C13 C12 C11 -179.41(16) . . . . ?
C17 C13 C14 C15 178.81(16) . . . . ?
C65 C66 C67 C68 -1.8(3) . . . . ?
C65 C66 C67 C70 179.1(2) . . . . ?
C34 C29 C30 C31 2.0(3) . . . . ?
C34 C33 C32 C31 1.2(4) . . . . ?
C68 C63 C61 C2 160.75(18) . . . . ?
C68 C63 C61 C58 38.9(2) . . . . ?
C68 C63 C64 C65 -1.7(3) . . . . ?
C18 C15 C14 C13 179.70(17) . . . . ?
C30 C29 C34 C33 -1.4(3) . . . . ?
C69 C65 C66 C67 179.6(2) . . . . ?
C54 C51 C50 C49 -179.4(2) . . . . ?
C33 C32 C31 C30 -0.7(4) . . . . ?
C33 C32 C31 C35 -179.4(3) . . . . ?
C53 C49 C50 C51 177.8(2) . . . . ?
C36 C33 C32 C31 179.7(3) . . . . ?

loop_
_platon_squeeze_void_nr
_platon_squeeze_void_average_x
_platon_squeeze_void_average_y
_platon_squeeze_void_average_z
_platon_squeeze_void_volume
_platon_squeeze_void_count_electrons
_platon_squeeze_void_content
1 0.226 0.049 0.938 118 42 ' '
2 0.194 0.642 0.782 22 0 ' '
3 0.500 0.000 0.500 336 108 ' '
4 0.774 0.951 0.062 118 42 ' '
5 0.806 0.358 0.218 22 0 ' '
